data_8102525
loop_
_publ_author_name
'Harald Euler'
'Bruno Barbier'
'Armin Kirfel'
'Stefanie Haseloff'
'Gerhard Eggert'

_publ_section_title
;
 Crystal structure of trihydroxydicopper formate, Cu2(OH)3(HCOO)
;
_journal_issue 4
_journal_name_full 'Zeitschrift f\"ur Kristallographie - New Crystal Structures'
_journal_page_first 609
_journal_paper_doi 10.1524/ncrs.2009.0268
_journal_volume 224
_journal_year 2009
_chemical_formula_sum 'C H4 Cu2 O5'
_chemical_formula_weight 223.12
_chemical_name_systematic
; 
 dicoppertrihydroxyformate Cu~2~(OH)~3~COOH 
;
_space_group_IT_number 4
_symmetry_cell_setting monoclinic
_symmetry_space_group_name_Hall 'P 2yb'
_symmetry_space_group_name_H-M 'P 1 21 1'
_atom_sites_solution_hydrogens geom
_atom_sites_solution_primary direct
_atom_sites_solution_secondary difmap
_audit_creation_method 'manual editing of SHELXL-97 -output file'
_cell_angle_alpha 90.00
_cell_angle_beta 105.926(2)
_cell_angle_gamma 90.00
_cell_formula_units_Z 2
_cell_length_a 5.5894(2)
_cell_length_b 6.0558(3)
_cell_length_c 6.9321(3)
_cell_measurement_reflns_used 183
_cell_measurement_temperature 295(2)
_cell_volume 225.634(17)
_computing_cell_refinement 'APEX2 (BRUKER-AXS, 2006)'
_computing_data_collection 'APEX2 (BRUKER-AXS, 2006)'
_computing_data_reduction 'APEX2 (BRUKER-AXS, 2006)'
_computing_molecular_graphics 'DIAMOND v3.1 (Brandenburg, 2009)[8]'
_computing_publication_material 'SHELXL-97 (Sheldrick, 1997) [7]'
_computing_structure_refinement 'SHELXL-97 (Sheldrick, 1997) [7]'
_computing_structure_solution 'SHELXS-97 (Sheldrick, 1997) [6]'
_diffrn_ambient_temperature 295(2)
_diffrn_detector_area_resol_mean 66.666
_diffrn_measured_fraction_theta_full 0.820
_diffrn_measured_fraction_theta_max 0.820
_diffrn_measurement_device_type 'BRUKER-AXS X8APEXII'
_diffrn_measurement_method phi/omega
_diffrn_radiation_monochromator graphite
_diffrn_radiation_source 'fine-focus sealed tube'
_diffrn_radiation_type MoK\a
_diffrn_radiation_wavelength 0.71073
_diffrn_reflns_av_R_equivalents 0.0347
_diffrn_reflns_av_sigmaI/netI 0.0216
_diffrn_reflns_limit_h_max 9
_diffrn_reflns_limit_h_min -8
_diffrn_reflns_limit_k_max 8
_diffrn_reflns_limit_k_min -9
_diffrn_reflns_limit_l_max 10
_diffrn_reflns_limit_l_min -11
_diffrn_reflns_number 12403
_diffrn_reflns_theta_full 35.77
_diffrn_reflns_theta_max 35.77
_diffrn_reflns_theta_min 4.17
_exptl_absorpt_coefficient_mu 9.339
_exptl_absorpt_correction_T_max 0.6042
_exptl_absorpt_correction_T_min 0.4552
_exptl_absorpt_correction_type multi-scan
_exptl_absorpt_process_details 'BRUKER SADABS'
_exptl_crystal_colour blue
_exptl_crystal_density_diffrn 3.284
_exptl_crystal_density_method 'not measured'
_exptl_crystal_description prisma
_exptl_crystal_F_000 216
_exptl_crystal_size_max 0.10
_exptl_crystal_size_mid 0.08
_exptl_crystal_size_min 0.06
_refine_diff_density_max 1.378
_refine_diff_density_min -1.003
_refine_diff_density_rms 0.186
_refine_ls_abs_structure_details 'Flack H D (1983), Acta Cryst. A39, 876-881'
_refine_ls_abs_structure_Flack 0.0(3)
_refine_ls_extinction_method none
_refine_ls_goodness_of_fit_ref 1.086
_refine_ls_hydrogen_treatment mixed
_refine_ls_matrix_type full
_refine_ls_number_parameters 85
_refine_ls_number_reflns 1570
_refine_ls_number_restraints 4
_refine_ls_restrained_S_all 1.088
_refine_ls_R_factor_all 0.0531
_refine_ls_R_factor_gt 0.0380
_refine_ls_shift/su_max 0.012
_refine_ls_shift/su_mean 0.001
_refine_ls_structure_factor_coef Fsqd
_refine_ls_weighting_details 'calc w=1/[\s^2^(Fo^2^)+(0.0723P)^2^+0.0277P] where P=(Fo^2^+2Fc^2^)/3'
_refine_ls_weighting_scheme calc
_refine_ls_wR_factor_gt 0.1090
_refine_ls_wR_factor_ref 0.1211
_reflns_number_gt 1140
_reflns_number_total 1570
_reflns_threshold_expression >2sigma(I)
_cod_data_source_file 1267-2726.cff
_cod_data_source_block cuhyfo
_cod_depositor_comments
;
The following automatic conversions were performed:
'_exptl_absorpt_correction_type' value 'multi scan' changed to
'multi-scan' according to
'/home/saulius/struct/CIF-dictionaries/cif_core.dic' dictionary named
'cif_core.dic' version 2.4.1 from 2010-06-29.

Automatic conversion script
Id: cif_fix_enum 1555 2011-01-17 13:19:09Z saulius 
;
_cod_original_cell_volume 225.633(17)
_cod_database_code 8102525

loop_
_symmetry_equiv_pos_as_xyz
'x, y, z'
'-x, y+1/2, -z'

loop_
_atom_site_label
_atom_site_type_symbol
_atom_site_fract_x
_atom_site_fract_y
_atom_site_fract_z
_atom_site_U_iso_or_equiv
_atom_site_adp_type
_atom_site_occupancy
_atom_site_symmetry_multiplicity
_atom_site_calc_flag
_atom_site_refinement_flags
_atom_site_disorder_assembly
_atom_site_disorder_group
Cu01 Cu 0.00117(8) 0.54689(17) 0.99721(7) 0.01177(15) Uani 1 1 d . . .
Cu02 Cu 0.49664(5) 0.29749(14) 1.00009(4) 0.01134(15) Uani 1 1 d . . .
O003 O -0.2495(4) 0.292(2) 0.7595(4) 0.0227(5) Uani 1 1 d . . .
O004 O 0.1637(4) 0.2980(19) 1.1549(3) 0.0136(4) Uani 1 1 d D . .
O005 O -0.1146(5) 0.1312(19) 0.5204(4) 0.0381(7) Uani 1 1 d . . .
O006 O 0.2828(5) 0.0480(19) 0.8767(4) 0.0128(5) Uani 1 1 d D . .
O007 O 0.2861(4) 0.5514(19) 0.8754(4) 0.0120(5) Uani 1 1 d D . .
C008 C -0.2647(7) 0.2438(19) 0.5814(5) 0.0308(10) Uani 1 1 d . . .
H001 H -0.4023 0.2977 0.4847 0.09(2) Uiso 1 1 calc R . .
H002 H 0.140(10) 0.290(10) 1.263(9) 0.071(12) Uiso 1 1 d D . .
H003 H 0.244(12) -0.019(9) 0.825(9) 0.071(12) Uiso 1 1 d D . .
H004 H 0.251(12) 0.490(9) 0.742(8) 0.071(12) Uiso 1 1 d D . .

loop_
_atom_site_aniso_label
_atom_site_aniso_U_11
_atom_site_aniso_U_22
_atom_site_aniso_U_33
_atom_site_aniso_U_23
_atom_site_aniso_U_13
_atom_site_aniso_U_12
Cu01 0.0096(2) 0.0112(2) 0.0144(2) 0.0013(2) 0.00314(17) 0.00130(12)
Cu02 0.0094(2) 0.0093(2) 0.0140(2) 0.00024(16) 0.00103(17) -0.0003(3)
O003 0.0246(10) 0.0279(13) 0.0142(11) -0.0017(16) 0.0032(9) -0.0051(14)
O004 0.0128(9) 0.0135(9) 0.0127(9) -0.0034(14) 0.0006(8) -0.0002(14)
O005 0.0431(17) 0.0546(17) 0.0138(12) -0.0003(13) 0.0031(11) 0.0157(15)
O006 0.0120(12) 0.0142(11) 0.0115(11) 0.0009(15) 0.0023(9) -0.0015(12)
O007 0.0108(11) 0.0136(10) 0.0105(10) 0.0005(15) 0.0011(9) -0.0014(11)
C008 0.0267(16) 0.046(3) 0.0166(16) 0.0029(15) 0.0005(13) 0.0081(16)

loop_
_atom_type_symbol
_atom_type_description
_atom_type_scat_dispersion_real
_atom_type_scat_dispersion_imag
_atom_type_scat_source
C C 0.0033 0.0016 'International Tables Vol C Tables 4.2.6.8 and 6.1.1.4'
H H 0.0000 0.0000 'International Tables Vol C Tables 4.2.6.8 and 6.1.1.4'
O O 0.0106 0.0060 'International Tables Vol C Tables 4.2.6.8 and 6.1.1.4'
Cu Cu 0.3201 1.2651 'International Tables Vol C Tables 4.2.6.8 and 6.1.1.4'

loop_
_geom_angle_atom_site_label_1
_geom_angle_atom_site_label_2
_geom_angle_atom_site_label_3
_geom_angle
_geom_angle_site_symmetry_1
_geom_angle_site_symmetry_3
_geom_angle_publ_flag
O004 Cu01 O004 178.6(2) 2_557 . ?
O004 Cu01 O007 94.3(3) 2_557 . ?
O004 Cu01 O007 86.8(3) . . ?
O004 Cu01 O006 85.4(3) 2_557 2_557 ?
O004 Cu01 O006 93.5(3) . 2_557 ?
O007 Cu01 O006 178.8(6) . 2_557 ?
O004 Cu01 O003 89.6(5) 2_557 2_557 ?
O004 Cu01 O003 89.63(9) . 2_557 ?
O007 Cu01 O003 85.0(2) . 2_557 ?
O006 Cu01 O003 93.8(3) 2_557 2_557 ?
O004 Cu01 O003 91.72(9) 2_557 . ?
O004 Cu01 O003 89.0(5) . . ?
O007 Cu01 O003 95.8(3) . . ?
O006 Cu01 O003 85.4(2) 2_557 . ?
O003 Cu01 O003 178.3(4) 2_557 . ?
O004 Cu01 Cu01 38.5(2) 2_557 2_557 ?
O004 Cu01 Cu01 140.7(2) . 2_557 ?
O007 Cu01 Cu01 89.9(4) . 2_557 ?
O006 Cu01 Cu01 89.1(4) 2_557 2_557 ?
O003 Cu01 Cu01 51.1(2) 2_557 2_557 ?
O003 Cu01 Cu01 130.3(2) . 2_557 ?
O004 Cu01 Cu01 142.2(2) 2_557 2_547 ?
O004 Cu01 Cu01 38.5(2) . 2_547 ?
O007 Cu01 Cu01 91.5(4) . 2_547 ?
O006 Cu01 Cu01 89.5(4) 2_557 2_547 ?
O003 Cu01 Cu01 128.1(2) 2_557 2_547 ?
O003 Cu01 Cu01 50.5(2) . 2_547 ?
Cu01 Cu01 Cu01 178.33(3) 2_557 2_547 ?
O007 Cu02 O006 80.6(5) 2_647 . ?
O007 Cu02 O007 178.3(4) 2_647 . ?
O006 Cu02 O007 100.88(9) . . ?
O007 Cu02 O006 98.85(9) 2_647 2_657 ?
O006 Cu02 O006 179.1(3) . 2_657 ?
O007 Cu02 O006 79.6(5) . 2_657 ?
O007 Cu02 O004 105.5(3) 2_647 . ?
O006 Cu02 O004 75.03(18) . . ?
O007 Cu02 O004 75.70(19) . . ?
O006 Cu02 O004 105.8(3) 2_657 . ?
O007 Cu02 Cu02 138.8(2) 2_647 2_657 ?
O006 Cu02 Cu02 140.6(2) . 2_657 ?
O007 Cu02 Cu02 39.7(2) . 2_657 ?
O006 Cu02 Cu02 39.9(2) 2_657 2_657 ?
O004 Cu02 Cu02 90.6(3) . 2_657 ?
O007 Cu02 Cu02 40.2(2) 2_647 2_647 ?
O006 Cu02 Cu02 40.5(2) . 2_647 ?
O007 Cu02 Cu02 141.3(2) . 2_647 ?
O006 Cu02 Cu02 139.0(2) 2_657 2_647 ?
O004 Cu02 Cu02 90.7(3) . 2_647 ?
Cu02 Cu02 Cu02 178.57(2) 2_657 2_647 ?
C008 O003 Cu01 114.9(3) . 2_547 ?
C008 O003 Cu01 134.1(3) . . ?
Cu01 O003 Cu01 78.38(7) 2_547 . ?
Cu01 O004 Cu01 102.99(10) 2_547 . ?
Cu01 O004 Cu02 93.9(3) 2_547 . ?
Cu01 O004 Cu02 92.9(3) . . ?
Cu01 O004 H002 107(4) 2_547 . ?
Cu01 O004 H002 114(4) . . ?
Cu02 O004 H002 141(4) . . ?
Cu02 O006 Cu02 99.64(12) . 2_647 ?
Cu02 O006 Cu01 105.7(4) . 2_547 ?
Cu02 O006 Cu01 106.3(4) 2_647 2_547 ?
Cu02 O006 H003 160(7) . . ?
Cu02 O006 H003 78(7) 2_647 . ?
Cu01 O006 H003 94(7) 2_547 . ?
H004 O007 Cu02 130(3) . 2_657 ?
H004 O007 Cu02 93(4) . . ?
Cu02 O007 Cu02 100.09(10) 2_657 . ?
H004 O007 Cu01 115(4) . . ?
Cu02 O007 Cu01 107.0(4) 2_657 . ?
Cu02 O007 Cu01 104.6(4) . . ?
H004 O007 O005 34(3) . 2_556 ?
Cu02 O007 O005 108.4(2) 2_657 2_556 ?
Cu02 O007 O005 125.89(18) . 2_556 ?
Cu01 O007 O005 109.34(12) . 2_556 ?
H004 O007 H004 0(6) . . ?
Cu02 O007 H004 130(3) 2_657 . ?
Cu02 O007 H004 93(4) . . ?
Cu01 O007 H004 115(4) . . ?
O005 O007 H004 34(3) 2_556 . ?
O005 C008 O003 126.6(3) . . ?
O005 C008 H001 116.7 . . ?
O003 C008 H001 116.7 . . ?

loop_
_geom_bond_atom_site_label_1
_geom_bond_atom_site_label_2
_geom_bond_distance
_geom_bond_site_symmetry_2
_geom_bond_publ_flag
Cu01 O004 1.934(10) 2_557 ?
Cu01 O004 1.936(10) . ?
Cu01 O007 1.997(2) . ?
Cu01 O006 2.011(2) 2_557 ?
Cu01 O003 2.385(8) 2_557 ?
Cu01 O003 2.407(8) . ?
Cu01 Cu01 3.02822(15) 2_557 ?
Cu01 Cu01 3.02822(15) 2_547 ?
Cu02 O007 1.966(9) 2_647 ?
Cu02 O006 1.970(10) . ?
Cu02 O007 1.984(10) . ?
Cu02 O006 1.993(10) 2_657 ?
Cu02 O004 2.389(2) . ?
Cu02 Cu02 3.02814(15) 2_657 ?
Cu02 Cu02 3.02814(15) 2_647 ?
O003 C008 1.249(4) . ?
O003 Cu01 2.385(8) 2_547 ?
O004 Cu01 1.934(10) 2_547 ?
O004 H002 0.80(6) . ?
O005 C008 1.242(4) . ?
O006 Cu02 1.993(10) 2_647 ?
O006 Cu01 2.011(2) 2_547 ?
O006 H003 0.55(5) . ?
O007 H004 0.97(5) . ?
O007 Cu02 1.966(9) 2_657 ?
O007 O005 2.690(3) 2_556 ?
O007 H004 0.97(5) . ?
C008 H001 0.9300 . ?

loop_
_geom_hbond_atom_site_label_D
_geom_hbond_atom_site_label_H
_geom_hbond_atom_site_label_A
_geom_hbond_distance_DH
_geom_hbond_distance_HA
_geom_hbond_distance_DA
_geom_hbond_angle_DHA
_geom_hbond_site_symmetry_A
O007 H004 O005 0.97(5) 1.96(6) 2.690(3) 130(5) 2_556
